data_8100209
loop_
_publ_author_name
'Pu, Shou-Zhi'
'Shen, Liang'
'Xu, Jin-Kun'
'Wang, Ru-Ji'
'Xiao, Qiang'
'Liu, Gan'

_publ_section_title
;
Crystal structure of 3,3,4,4,5,5-hexafluoro-1,2-bis{5-
[2-(1,3-dithiocyclopentyl)]-2-methyl-3-thienyl}-cyclopent-1-ene, 
C~21~H~18~F~6~S~6~
;
_journal_issue 4
_journal_name_full 'Zeitschrift f\"ur Kristallographie - New Crystal Structures'
_journal_page_first 473
_journal_page_last 474
_journal_volume 219
_journal_year 2004
_chemical_formula_moiety 'C21 H18 F6 S6'
_chemical_formula_sum 'C21 H18 F6 S6'
_chemical_formula_weight 576.71
_chemical_melting_point 103
_space_group_IT_number 2
_space_group_name_Hall '-P 1'
_space_group_name_H-M_alt 'P -1'
_symmetry_cell_setting triclinic
_symmetry_space_group_name_Hall '-P 1'
_symmetry_space_group_name_H-M 'P -1'
_cell_angle_alpha 112.750(11)
_cell_angle_beta 100.612(10)
_cell_angle_gamma 105.477(11)
_cell_formula_units_Z 2
_cell_length_a 10.7626(15)
_cell_length_b 10.8709(16)
_cell_length_c 12.6181(15)
_cell_measurement_temperature 293(2)
_cell_volume 1241.6(3)
_diffrn_ambient_temperature 293(2)
_exptl_crystal_density_diffrn 1.543
_cod_original_sg_symbol_H-M P-1
_cod_database_code 8100209

loop_
_symmetry_equiv_pos_as_xyz
'x, y, z'
'-x, -y, -z'

loop_
_atom_site_label
_atom_site_type_symbol
_atom_site_fract_x
_atom_site_fract_y
_atom_site_fract_z
_atom_site_U_iso_or_equiv
_atom_site_adp_type
_atom_site_occupancy
_atom_site_symmetry_multiplicity
_atom_site_Wyckoff_symbol
_atom_site_calc_flag
_atom_site_refinement_flags
_atom_site_disorder_assembly
_atom_site_disorder_group
S1 S 0.39558(13) 0.26358(15) 0.99724(12) 0.0616(4) Uani 1 2 i d . . .
S2 S 0.56793(19) 0.3323(2) 1.28833(15) 0.0884(5) Uani 1 2 i d . . .
S3 S 0.7240(2) 0.1676(2) 1.17509(16) 0.0857(5) Uani 1 2 i d . . .
S4 S 0.26926(14) 0.01202(13) 0.46769(12) 0.0641(4) Uani 1 2 i d . . .
S5 S 0.0427(3) 0.1302(5) 0.3383(3) 0.1717(14) Uani 1 2 i d D . .
S6 S 0.2102(3) 0.0325(3) 0.19079(18) 0.1382(10) Uani 1 2 i d D . .
F1 F 0.8747(3) 0.3691(4) 0.9090(4) 0.0996(12) Uani 1 2 i d . . .
F2 F 0.8316(3) 0.5574(4) 0.9935(3) 0.0859(10) Uani 1 2 i d . . .
F3 F 0.9584(5) 0.4910(14) 0.7876(6) 0.270(6) Uani 1 2 i d . . .
F4 F 0.8667(10) 0.6335(7) 0.8402(5) 0.264(6) Uani 1 2 i d . . .
F5 F 0.7638(4) 0.3274(4) 0.5923(3) 0.1026(13) Uani 1 2 i d . . .
F6 F 0.6985(4) 0.5010(4) 0.6417(4) 0.1083(14) Uani 1 2 i d . . .
C1 C 0.6536(5) 0.3550(5) 0.8256(4) 0.0526(11) Uani 1 2 i d . . .
C2 C 0.6149(5) 0.3287(5) 0.7084(4) 0.0523(11) Uani 1 2 i d . . .
C3 C 0.7292(5) 0.4119(5) 0.6817(4) 0.0586(12) Uani 1 2 i d . . .
C4 C 0.8458(6) 0.4928(9) 0.7974(6) 0.101(3) Uani 1 2 i d . . .
C5 C 0.8031(5) 0.4452(6) 0.8864(4) 0.0597(12) Uani 1 2 i d . . .
C6 C 0.4479(5) 0.3128(5) 0.8934(4) 0.0531(11) Uani 1 2 i d . . .
C7 C 0.5759(5) 0.3120(5) 0.8972(4) 0.0507(11) Uani 1 2 i d . . .
C8 C 0.6304(5) 0.2716(5) 0.9857(4) 0.0561(12) Uani 1 2 i d . . .
H8A H 0.7166 0.2671 1.0002 0.067 Uiso 1 2 i calc R . .
C9 C 0.5453(5) 0.2406(5) 1.0460(4) 0.0568(12) Uani 1 2 i d . . .
C10 C 0.3576(5) 0.3531(6) 0.8187(5) 0.0643(13) Uani 1 2 i d . . .
H10A H 0.4016 0.3789 0.7666 0.096 Uiso 1 2 i calc R . .
H10B H 0.3402 0.4333 0.8713 0.096 Uiso 1 2 i calc R . .
H10C H 0.2731 0.2729 0.7702 0.096 Uiso 1 2 i calc R . .
C11 C 0.5660(6) 0.1984(6) 1.1464(5) 0.0696(14) Uani 1 2 i d . . .
H11A H 0.4903 0.1087 1.1219 0.083 Uiso 1 2 i calc R . .
C12 C 0.7483(8) 0.4293(8) 1.3354(7) 0.102(2) Uani 1 2 i d . . .
H12A H 0.7679 0.4790 1.2875 0.122 Uiso 1 2 i calc R . .
H12B H 0.7808 0.5002 1.4202 0.122 Uiso 1 2 i calc R . .
C13 C 0.8176(8) 0.3261(9) 1.3183(7) 0.102(2) Uani 1 2 i d . . .
H13A H 0.8232 0.3000 1.3839 0.123 Uiso 1 2 i calc R . .
H13B H 0.9095 0.3700 1.3198 0.123 Uiso 1 2 i calc R . .
C14 C 0.4149(5) 0.0948(5) 0.5912(4) 0.0523(11) Uani 1 2 i d . . .
C15 C 0.4847(5) 0.2310(5) 0.6113(4) 0.0498(10) Uani 1 2 i d . . .
C16 C 0.4204(5) 0.2661(5) 0.5232(4) 0.0540(11) Uani 1 2 i d . . .
H16A H 0.4559 0.3537 0.5227 0.065 Uiso 1 2 i calc R . .
C17 C 0.3023(5) 0.1587(5) 0.4405(4) 0.0603(12) Uani 1 2 i d . . .
C18 C 0.4481(6) 0.0128(5) 0.6580(5) 0.0650(13) Uani 1 2 i d . . .
H18A H 0.5317 0.0725 0.7243 0.097 Uiso 1 2 i calc R . .
H18B H 0.4580 -0.0719 0.6035 0.097 Uiso 1 2 i calc R . .
H18C H 0.3758 -0.0145 0.6888 0.097 Uiso 1 2 i calc R . .
C19 C 0.2138(5) 0.1606(6) 0.3359(5) 0.0751(16) Uani 1 2 i d D . .
H19A H 0.2519 0.2567 0.3421 0.090 Uiso 1 2 i calc R . .
C20 C -0.0399(14) -0.0466(13) 0.2189(13) 0.346(17) Uani 1 2 i d D . .
H20A H -0.0300 -0.1160 0.2468 0.415 Uiso 1 2 i calc R . .
H20B H -0.1361 -0.0677 0.1853 0.415 Uiso 1 2 i calc R . .
C21 C 0.0294(10) -0.0492(19) 0.1279(12) 0.322(15) Uani 1 2 i d D . .
H21A H -0.0028 -0.0001 0.0856 0.387 Uiso 1 2 i calc R . .
H21B H 0.0044 -0.1484 0.0686 0.387 Uiso 1 2 i calc R . .

loop_
_atom_site_aniso_label
_atom_site_aniso_U_11
_atom_site_aniso_U_22
_atom_site_aniso_U_33
_atom_site_aniso_U_23
_atom_site_aniso_U_13
_atom_site_aniso_U_12
S1 0.0555(7) 0.0707(8) 0.0598(7) 0.0304(6) 0.0268(6) 0.0192(6)
S2 0.1023(12) 0.1268(15) 0.0668(9) 0.0532(10) 0.0471(9) 0.0613(11)
S3 0.1103(13) 0.1047(12) 0.0885(11) 0.0649(10) 0.0512(10) 0.0642(11)
S4 0.0644(8) 0.0495(7) 0.0638(8) 0.0248(6) 0.0105(6) 0.0089(6)
S5 0.0884(16) 0.277(4) 0.216(3) 0.159(3) 0.0465(18) 0.098(2)
S6 0.173(2) 0.1394(19) 0.0626(11) 0.0228(12) -0.0092(13) 0.0677(18)
F1 0.0557(19) 0.104(3) 0.150(4) 0.070(3) 0.030(2) 0.0308(19)
F2 0.0617(18) 0.083(2) 0.0669(19) 0.0053(17) 0.0180(15) 0.0062(16)
F3 0.069(3) 0.646(18) 0.150(5) 0.246(9) 0.062(3) 0.101(6)
F4 0.364(12) 0.129(4) 0.096(4) 0.056(3) -0.034(5) -0.138(6)
F5 0.105(3) 0.085(2) 0.094(3) 0.021(2) 0.065(2) 0.010(2)
F6 0.092(3) 0.088(2) 0.160(4) 0.088(3) 0.032(3) 0.015(2)
C1 0.049(3) 0.052(3) 0.050(3) 0.021(2) 0.016(2) 0.012(2)
C2 0.056(3) 0.049(3) 0.049(2) 0.022(2) 0.020(2) 0.015(2)
C3 0.069(3) 0.053(3) 0.054(3) 0.027(2) 0.026(2) 0.016(2)
C4 0.063(4) 0.121(6) 0.075(4) 0.046(4) 0.014(3) -0.027(4)
C5 0.050(3) 0.065(3) 0.055(3) 0.023(2) 0.016(2) 0.015(2)
C6 0.054(3) 0.054(3) 0.045(2) 0.018(2) 0.018(2) 0.017(2)
C7 0.049(3) 0.053(3) 0.043(2) 0.019(2) 0.016(2) 0.013(2)
C8 0.053(3) 0.065(3) 0.051(3) 0.027(2) 0.020(2) 0.021(2)
C9 0.062(3) 0.057(3) 0.055(3) 0.028(2) 0.024(2) 0.021(2)
C10 0.060(3) 0.073(3) 0.059(3) 0.028(3) 0.018(2) 0.028(3)
C11 0.077(4) 0.077(4) 0.070(3) 0.045(3) 0.035(3) 0.028(3)
C12 0.118(6) 0.096(5) 0.082(5) 0.038(4) 0.022(4) 0.039(5)
C13 0.088(5) 0.133(6) 0.099(5) 0.065(5) 0.033(4) 0.043(5)
C14 0.060(3) 0.047(2) 0.047(2) 0.020(2) 0.020(2) 0.015(2)
C15 0.052(3) 0.050(3) 0.045(2) 0.021(2) 0.020(2) 0.016(2)
C16 0.062(3) 0.046(2) 0.052(3) 0.024(2) 0.019(2) 0.015(2)
C17 0.062(3) 0.055(3) 0.057(3) 0.026(2) 0.011(2) 0.018(2)
C18 0.086(4) 0.056(3) 0.056(3) 0.030(2) 0.025(3) 0.023(3)
C19 0.072(4) 0.059(3) 0.081(4) 0.033(3) 0.003(3) 0.018(3)
C20 0.103(10) 0.231(18) 0.58(5) 0.21(3) -0.064(17) -0.044(11)
C21 0.27(2) 0.254(19) 0.150(12) 0.057(12) -0.106(13) -0.152(16)

loop_
_geom_bond_atom_site_label_1
_geom_bond_atom_site_label_2
_geom_bond_distance
_geom_bond_site_symmetry_2
_geom_bond_publ_flag
S1 C6 1.725(5) . yes
S1 C9 1.734(5) . yes
S2 C12 1.798(8) . yes
S2 C11 1.811(6) . yes
S3 C13 1.801(8) . yes
S3 C11 1.818(6) . yes
S4 C17 1.719(5) . no
S4 C14 1.720(5) . no
S5 C20 1.763(9) . no
S5 C19 1.790(6) . no
S6 C21 1.781(9) . no
S6 C19 1.807(5) . no
F1 C5 1.342(6) . yes
F2 C5 1.335(6) . no
F3 C4 1.245(9) . yes
F4 C4 1.347(12) . no
F5 C3 1.338(6) . no
F6 C3 1.338(6) . no
C1 C2 1.351(6) . no
C1 C7 1.459(6) . yes
C1 C5 1.504(7) . no
C2 C15 1.469(6) . no
C2 C3 1.496(6) . no
C3 C4 1.491(8) . no
C4 C5 1.501(8) . no
C6 C7 1.372(7) . yes
C6 C10 1.494(7) . yes
C7 C8 1.435(7) . no
C8 C9 1.349(7) . no
C8 H8A 0.9300 . no
C9 C11 1.506(7) . yes
C10 H10A 0.9600 . no
C10 H10B 0.9600 . no
C10 H10C 0.9600 . no
C11 H11A 0.9800 . no
C12 C13 1.476(10) . no
C12 H12A 0.9700 . no
C12 H12B 0.9700 . no
C13 H13A 0.9700 . no
C13 H13B 0.9700 . no
C14 C15 1.367(6) . no
C14 C18 1.508(7) . no
C15 C16 1.430(7) . no
C16 C17 1.358(7) . no
C16 H16A 0.9300 . no
C17 C19 1.489(7) . no
C18 H18A 0.9600 . no
C18 H18B 0.9600 . no
C18 H18C 0.9600 . no
C19 H19A 0.9800 . no
C20 C21 1.475(10) . no
C20 H20A 0.9700 . no
C20 H20B 0.9700 . no
C21 H21A 0.9700 . no
C21 H21B 0.9700 . no

loop_
_cod_related_entry_id
_cod_related_entry_database
_cod_related_entry_code
1 ChemSpider 21122481
